data_4513128
loop_
_publ_author_name
'Hisamatsu, Shugo'
'Masu, Hyuma'
'Takahashi, Masahiro'
'Kishikawa, Keiki'
'Kohmoto, Shigeo'

_publ_section_title
;
 Pairwise Packing of Anthracene Fluorophore: Hydrogen-Bonding-Assisted
 Dimer Emission in Solid State
;
_journal_issue 5
_journal_name_full 'Crystal Growth &amp; Design'
_journal_page_first 2291
_journal_paper_doi 10.1021/acs.cgd.5b00081
_journal_volume 15
_journal_year 2015
_chemical_formula_moiety 'C27 H25 N O4'
_chemical_formula_sum 'C27 H25 N O4'
_chemical_formula_weight 427.48
_chemical_name_systematic
; 
 ? 
;
_space_group_IT_number 2
_symmetry_cell_setting triclinic
_symmetry_space_group_name_Hall '-P 1'
_symmetry_space_group_name_H-M 'P -1'
_atom_sites_solution_hydrogens geom
_atom_sites_solution_primary direct
_atom_sites_solution_secondary difmap
_audit_creation_method SHELXL-97
_cell_angle_alpha 82.3650(10)
_cell_angle_beta 86.1360(10)
_cell_angle_gamma 81.0290(10)
_cell_formula_units_Z 2
_cell_length_a 6.3637(5)
_cell_length_b 12.4181(9)
_cell_length_c 14.4825(10)
_cell_measurement_reflns_used 2617
_cell_measurement_temperature 173
_cell_measurement_theta_max 27.56
_cell_measurement_theta_min 2.84
_cell_volume 1119.18(14)
_computing_cell_refinement 'APEX2 (Bruker AXS, 2006)'
_computing_data_collection 'APEX2 (Bruker AXS, 2006)'
_computing_data_reduction 'SAINT (Bruker AXS, 2004)'
_computing_molecular_graphics 'XSHEL (Bruker AXS,2002)'
_computing_publication_material 'XCIF (Bruker AXS, 2001)'
_computing_structure_refinement 'SHELXL-97 (Sheldrick, 1997)'
_computing_structure_solution 'SHELXS-97 (Sheldrick, 1997)'
_diffrn_ambient_temperature 173
_diffrn_detector_area_resol_mean 8.333
_diffrn_measured_fraction_theta_full 0.979
_diffrn_measured_fraction_theta_max 0.927
_diffrn_measurement_device_type 'Bruker APEXII CCD area detector'
_diffrn_measurement_method 'phi and omega scans'
_diffrn_radiation_monochromator graphite
_diffrn_radiation_source 'fine-focus sealed tube'
_diffrn_radiation_type MoK\a
_diffrn_radiation_wavelength 0.71073
_diffrn_reflns_av_R_equivalents 0.0129
_diffrn_reflns_av_sigmaI/netI 0.0254
_diffrn_reflns_limit_h_max 8
_diffrn_reflns_limit_h_min -8
_diffrn_reflns_limit_k_max 15
_diffrn_reflns_limit_k_min -16
_diffrn_reflns_limit_l_max 18
_diffrn_reflns_limit_l_min -15
_diffrn_reflns_number 6325
_diffrn_reflns_theta_full 25.00
_diffrn_reflns_theta_max 27.61
_diffrn_reflns_theta_min 1.42
_exptl_absorpt_coefficient_mu 0.085
_exptl_absorpt_correction_T_max 0.9874
_exptl_absorpt_correction_T_min 0.9508
_exptl_absorpt_correction_type empirical
_exptl_absorpt_process_details
;
SADABS Sheldrick 1996
;
_exptl_crystal_colour 'pale yellow'
_exptl_crystal_density_diffrn 1.269
_exptl_crystal_density_method 'not measured'
_exptl_crystal_description block
_exptl_crystal_F_000 452
_exptl_crystal_size_max 0.60
_exptl_crystal_size_mid 0.20
_exptl_crystal_size_min 0.15
_refine_diff_density_max 0.209
_refine_diff_density_min -0.251
_refine_diff_density_rms 0.063
_refine_ls_extinction_method none
_refine_ls_goodness_of_fit_ref 1.077
_refine_ls_hydrogen_treatment constr
_refine_ls_matrix_type full
_refine_ls_number_parameters 292
_refine_ls_number_reflns 4814
_refine_ls_number_restraints 0
_refine_ls_restrained_S_all 1.077
_refine_ls_R_factor_all 0.0515
_refine_ls_R_factor_gt 0.0413
_refine_ls_shift/su_max 0.007
_refine_ls_shift/su_mean 0.001
_refine_ls_structure_factor_coef Fsqd
_refine_ls_weighting_details 'calc w=1/[\s^2^(Fo^2^)+(0.0718P)^2^+0.1755P] where P=(Fo^2^+2Fc^2^)/3'
_refine_ls_weighting_scheme calc
_refine_ls_wR_factor_gt 0.1163
_refine_ls_wR_factor_ref 0.1306
_reflns_number_gt 3973
_reflns_number_total 4814
_reflns_threshold_expression >2sigma(I)
_cod_data_source_file cg5b00081_si_002.cif
_cod_data_source_block 13B(a130222his1)
_cod_depositor_comments
;
The following automatic conversions were performed:

'_symmetry_cell_setting' value 'Triclinic' changed to 'triclinic'
according to
/usr/data/users/saulius/crontab/automatic-downloads/current/ACS/lib/dictionaries/cif_core.dic
dictionary named 'cif_core.dic' version 2.4.2 from 2011-04-26.

Automatic conversion script
Id: cif_fix_values 3271 2015-04-21 07:52:19Z andrius 
;
_cod_original_sg_symbol_H-M 'P-1   '
_cod_database_code 4513128

loop_
_symmetry_equiv_pos_as_xyz
'x, y, z'
'-x, -y, -z'

loop_
_atom_site_label
_atom_site_type_symbol
_atom_site_fract_x
_atom_site_fract_y
_atom_site_fract_z
_atom_site_U_iso_or_equiv
_atom_site_adp_type
_atom_site_occupancy
_atom_site_symmetry_multiplicity
_atom_site_calc_flag
_atom_site_refinement_flags
C5 C 0.3678(2) 0.64710(10) 0.31750(8) 0.0218(3) Uani 1 1 d .
C6 C 0.2122(2) 0.73952(10) 0.29448(8) 0.0239(3) Uani 1 1 d .
C13 C 0.5974(2) 0.70638(10) 0.18343(8) 0.0252(3) Uani 1 1 d .
C4 C 0.5608(2) 0.62983(10) 0.26454(8) 0.0221(3) Uani 1 1 d .
C12 C 0.4370(2) 0.79404(10) 0.15743(8) 0.0263(3) Uani 1 1 d .
C2 C 0.9181(2) 0.53193(12) 0.24118(9) 0.0301(3) Uani 1 1 d .
H2 H 1.0275 0.4733 0.2598 0.036 Uiso 1 1 calc R
C3 C 0.7282(2) 0.54159(11) 0.29050(9) 0.0259(3) Uani 1 1 d .
H3 H 0.7059 0.4892 0.3429 0.031 Uiso 1 1 calc R
C14 C 0.7994(2) 0.69172(12) 0.13360(9) 0.0314(3) Uani 1 1 d .
H14 H 0.8252 0.7411 0.0795 0.038 Uiso 1 1 calc R
C11 C 0.2465(2) 0.81349(10) 0.21142(9) 0.0262(3) Uani 1 1 d .
C1 C 0.9547(2) 0.60869(13) 0.16210(10) 0.0337(3) Uani 1 1 d .
H1 H 1.0891 0.6017 0.1289 0.040 Uiso 1 1 calc R
C10 C 0.0812(3) 0.90229(11) 0.18526(10) 0.0347(3) Uani 1 1 d .
H10 H 0.1017 0.9516 0.1305 0.042 Uiso 1 1 calc R
C9 C -0.1043(3) 0.91732(11) 0.23719(11) 0.0391(4) Uani 1 1 d .
H9 H -0.2131 0.9760 0.2179 0.047 Uiso 1 1 calc R
C8 C -0.1365(2) 0.84620(12) 0.31977(11) 0.0373(3) Uani 1 1 d .
H8 H -0.2659 0.8581 0.3562 0.045 Uiso 1 1 calc R
C7 C 0.0163(2) 0.76075(11) 0.34764(10) 0.0310(3) Uani 1 1 d .
H7 H -0.0079 0.7142 0.4037 0.037 Uiso 1 1 calc R
C15 C 0.31875(19) 0.56621(10) 0.39951(8) 0.0216(3) Uani 1 1 d .
C17 C 0.2936(2) 0.27330(10) 0.41869(9) 0.0260(3) Uani 1 1 d .
C18 C 0.1308(2) 0.23356(12) 0.38103(11) 0.0355(3) Uani 1 1 d .
H18 H -0.0045 0.2778 0.3744 0.043 Uiso 1 1 calc R
C16 C 0.2561(2) 0.38467(10) 0.45105(9) 0.0264(3) Uani 1 1 d .
H16A H 0.1028 0.4056 0.4671 0.032 Uiso 1 1 calc R
H16B H 0.3365 0.3836 0.5075 0.032 Uiso 1 1 calc R
C22 C 0.4898(2) 0.20742(12) 0.42850(11) 0.0368(3) Uani 1 1 d .
H22 H 0.6022 0.2337 0.4545 0.044 Uiso 1 1 calc R
C19 C 0.1647(3) 0.12915(13) 0.35294(12) 0.0456(4) Uani 1 1 d .
H19 H 0.0526 0.1023 0.3272 0.055 Uiso 1 1 calc R
C21 C 0.5227(3) 0.10318(13) 0.40051(13) 0.0477(4) Uani 1 1 d .
H21 H 0.6572 0.0582 0.4076 0.057 Uiso 1 1 calc R
C20 C 0.3599(3) 0.06485(13) 0.36240(13) 0.0477(4) Uani 1 1 d .
H20 H 0.3830 -0.0062 0.3427 0.057 Uiso 1 1 calc R
C24 C 0.3658(2) 0.70096(11) -0.09856(9) 0.0323(3) Uani 1 1 d .
C25 C 0.2750(3) 0.59661(12) -0.06259(10) 0.0404(4) Uani 1 1 d .
H25A H 0.3508 0.5594 -0.0078 0.061 Uiso 1 1 calc R
H25B H 0.2920 0.5480 -0.1115 0.061 Uiso 1 1 calc R
H25C H 0.1233 0.6151 -0.0452 0.061 Uiso 1 1 calc R
C23 C 0.4409(2) 0.84704(11) -0.01256(9) 0.0306(3) Uani 1 1 d .
C26 C 0.5899(3) 0.67539(16) -0.14015(13) 0.0551(5) Uani 1 1 d .
H26A H 0.6450 0.7442 -0.1622 0.083 Uiso 1 1 calc R
H26B H 0.5882 0.6332 -0.1926 0.083 Uiso 1 1 calc R
H26C H 0.6815 0.6323 -0.0925 0.083 Uiso 1 1 calc R
C27 C 0.2174(4) 0.77378(15) -0.16607(13) 0.0590(5) Uani 1 1 d .
H27A H 0.0854 0.8013 -0.1323 0.089 Uiso 1 1 calc R
H27B H 0.1845 0.7313 -0.2142 0.089 Uiso 1 1 calc R
H27C H 0.2862 0.8359 -0.1954 0.089 Uiso 1 1 calc R
O2 O 0.32680(14) 0.46446(7) 0.37619(6) 0.0242(2) Uani 1 1 d .
O1 O 0.27213(15) 0.58921(7) 0.47765(6) 0.0272(2) Uani 1 1 d .
O3 O 0.4719(2) 0.91047(8) -0.08229(7) 0.0441(3) Uani 1 1 d .
O4 O 0.37375(17) 0.75011(7) -0.01155(6) 0.0310(2) Uani 1 1 d .
N1 N 0.4699(2) 0.86771(9) 0.07467(7) 0.0334(3) Uani 1 1 d .
H1A H 0.5116 0.9305 0.0810 0.040 Uiso 1 1 calc R

loop_
_atom_site_aniso_label
_atom_site_aniso_U_11
_atom_site_aniso_U_22
_atom_site_aniso_U_33
_atom_site_aniso_U_23
_atom_site_aniso_U_13
_atom_site_aniso_U_12
C5 0.0260(6) 0.0205(6) 0.0198(6) -0.0018(5) -0.0021(5) -0.0059(5)
C6 0.0299(7) 0.0192(6) 0.0235(6) -0.0021(5) -0.0043(5) -0.0054(5)
C13 0.0346(7) 0.0250(6) 0.0188(6) -0.0034(5) -0.0008(5) -0.0127(5)
C4 0.0262(6) 0.0225(6) 0.0191(6) -0.0021(5) -0.0024(5) -0.0081(5)
C12 0.0421(8) 0.0202(6) 0.0191(6) 0.0004(5) -0.0037(5) -0.0139(5)
C2 0.0260(7) 0.0370(7) 0.0283(7) -0.0060(6) -0.0018(5) -0.0054(5)
C3 0.0273(7) 0.0293(6) 0.0218(6) -0.0016(5) -0.0020(5) -0.0073(5)
C14 0.0395(8) 0.0356(7) 0.0220(6) -0.0033(5) 0.0049(5) -0.0180(6)
C11 0.0381(7) 0.0176(6) 0.0243(6) -0.0014(5) -0.0065(5) -0.0072(5)
C1 0.0302(7) 0.0445(8) 0.0295(7) -0.0097(6) 0.0071(5) -0.0142(6)
C10 0.0504(9) 0.0188(6) 0.0342(7) 0.0018(5) -0.0106(6) -0.0040(6)
C9 0.0454(9) 0.0214(7) 0.0483(9) -0.0031(6) -0.0112(7) 0.0048(6)
C8 0.0359(8) 0.0277(7) 0.0455(8) -0.0054(6) -0.0009(6) 0.0038(6)
C7 0.0341(7) 0.0250(6) 0.0315(7) -0.0005(5) 0.0005(6) -0.0004(5)
C15 0.0192(6) 0.0221(6) 0.0226(6) 0.0003(5) -0.0017(4) -0.0023(4)
C17 0.0300(7) 0.0232(6) 0.0235(6) 0.0036(5) 0.0025(5) -0.0066(5)
C18 0.0356(8) 0.0305(7) 0.0403(8) 0.0005(6) -0.0072(6) -0.0062(6)
C16 0.0300(7) 0.0241(6) 0.0239(6) 0.0032(5) 0.0029(5) -0.0073(5)
C22 0.0317(8) 0.0317(7) 0.0466(9) -0.0042(6) -0.0016(6) -0.0042(6)
C19 0.0541(10) 0.0358(8) 0.0509(10) -0.0060(7) -0.0116(8) -0.0148(7)
C21 0.0435(9) 0.0341(8) 0.0621(11) -0.0070(7) -0.0008(8) 0.0050(7)
C20 0.0642(11) 0.0262(7) 0.0530(10) -0.0087(7) 0.0012(8) -0.0055(7)
C24 0.0513(9) 0.0258(7) 0.0214(6) -0.0035(5) -0.0052(6) -0.0093(6)
C25 0.0618(10) 0.0324(7) 0.0313(7) -0.0061(6) -0.0035(7) -0.0177(7)
C23 0.0462(8) 0.0226(6) 0.0239(6) 0.0009(5) -0.0028(6) -0.0107(6)
C26 0.0660(12) 0.0512(10) 0.0504(10) -0.0147(8) 0.0190(9) -0.0177(9)
C27 0.0939(15) 0.0417(9) 0.0442(10) 0.0035(8) -0.0350(10) -0.0122(9)
O2 0.0294(5) 0.0211(4) 0.0218(4) 0.0009(3) 0.0015(3) -0.0066(3)
O1 0.0322(5) 0.0271(5) 0.0207(4) -0.0008(4) 0.0020(4) -0.0025(4)
O3 0.0846(9) 0.0281(5) 0.0226(5) 0.0042(4) -0.0045(5) -0.0227(5)
O4 0.0515(6) 0.0233(5) 0.0207(4) -0.0008(4) -0.0036(4) -0.0139(4)
N1 0.0591(8) 0.0230(6) 0.0212(5) 0.0021(4) -0.0037(5) -0.0194(5)

loop_
_atom_type_symbol
_atom_type_description
_atom_type_scat_dispersion_real
_atom_type_scat_dispersion_imag
_atom_type_scat_source
C C 0.0033 0.0016 'International Tables Vol C Tables 4.2.6.8 and 6.1.1.4'
H H 0.0000 0.0000 'International Tables Vol C Tables 4.2.6.8 and 6.1.1.4'
N N 0.0061 0.0033 'International Tables Vol C Tables 4.2.6.8 and 6.1.1.4'
O O 0.0106 0.0060 'International Tables Vol C Tables 4.2.6.8 and 6.1.1.4'

loop_
_geom_angle_atom_site_label_1
_geom_angle_atom_site_label_2
_geom_angle_atom_site_label_3
_geom_angle
C4 C5 C6 121.47(11)
C4 C5 C15 120.75(11)
C6 C5 C15 117.77(11)
C5 C6 C7 122.99(11)
C5 C6 C11 119.05(12)
C7 C6 C11 117.89(12)
C12 C13 C14 122.27(12)
C12 C13 C4 119.19(12)
C14 C13 C4 118.52(12)
C5 C4 C3 122.59(11)
C5 C4 C13 119.12(11)
C3 C4 C13 118.22(11)
C13 C12 C11 121.90(11)
C13 C12 N1 119.26(12)
C11 C12 N1 118.82(12)
C3 C2 C1 120.63(13)
C3 C2 H2 119.7
C1 C2 H2 119.7
C2 C3 C4 120.91(12)
C2 C3 H3 119.5
C4 C3 H3 119.5
C1 C14 C13 121.16(12)
C1 C14 H14 119.4
C13 C14 H14 119.4
C12 C11 C10 122.36(12)
C12 C11 C6 119.08(12)
C10 C11 C6 118.52(12)
C14 C1 C2 120.52(13)
C14 C1 H1 119.7
C2 C1 H1 119.7
C9 C10 C11 121.22(13)
C9 C10 H10 119.4
C11 C10 H10 119.4
C10 C9 C8 120.34(13)
C10 C9 H9 119.8
C8 C9 H9 119.8
C7 C8 C9 120.57(14)
C7 C8 H8 119.7
C9 C8 H8 119.7
C8 C7 C6 121.42(13)
C8 C7 H7 119.3
C6 C7 H7 119.3
O1 C15 O2 123.19(11)
O1 C15 C5 124.55(11)
O2 C15 C5 112.24(10)
C18 C17 C22 119.18(13)
C18 C17 C16 120.40(12)
C22 C17 C16 120.40(12)
C17 C18 C19 120.28(14)
C17 C18 H18 119.9
C19 C18 H18 119.9
O2 C16 C17 108.85(10)
O2 C16 H16A 109.9
C17 C16 H16A 109.9
O2 C16 H16B 109.9
C17 C16 H16B 109.9
H16A C16 H16B 108.3
C17 C22 C21 120.33(14)
C17 C22 H22 119.8
C21 C22 H22 119.8
C20 C19 C18 120.08(15)
C20 C19 H19 120.0
C18 C19 H19 120.0
C20 C21 C22 119.97(15)
C20 C21 H21 120.0
C22 C21 H21 120.0
C19 C20 C21 120.16(15)
C19 C20 H20 119.9
C21 C20 H20 119.9
O4 C24 C27 111.56(12)
O4 C24 C26 109.07(12)
C27 C24 C26 112.71(15)
O4 C24 C25 101.61(10)
C27 C24 C25 110.13(14)
C26 C24 C25 111.23(13)
C24 C25 H25A 109.5
C24 C25 H25B 109.5
H25A C25 H25B 109.5
C24 C25 H25C 109.5
H25A C25 H25C 109.5
H25B C25 H25C 109.5
O3 C23 O4 125.38(12)
O3 C23 N1 123.25(12)
O4 C23 N1 111.38(11)
C24 C26 H26A 109.5
C24 C26 H26B 109.5
H26A C26 H26B 109.5
C24 C26 H26C 109.5
H26A C26 H26C 109.5
H26B C26 H26C 109.5
C24 C27 H27A 109.5
C24 C27 H27B 109.5
H27A C27 H27B 109.5
C24 C27 H27C 109.5
H27A C27 H27C 109.5
H27B C27 H27C 109.5
C15 O2 C16 114.61(9)
C23 O4 C24 121.23(10)
C23 N1 C12 124.26(11)
C23 N1 H1A 117.9
C12 N1 H1A 117.9

loop_
_geom_bond_atom_site_label_1
_geom_bond_atom_site_label_2
_geom_bond_distance
C5 C4 1.4059(17)
C5 C6 1.4133(17)
C5 C15 1.4994(16)
C6 C7 1.4278(19)
C6 C11 1.4393(17)
C13 C12 1.4020(19)
C13 C14 1.4294(19)
C13 C4 1.4400(17)
C4 C3 1.4343(18)
C12 C11 1.4037(19)
C12 N1 1.4324(15)
C2 C3 1.3590(18)
C2 C1 1.4205(19)
C2 H2 0.9500
C3 H3 0.9500
C14 C1 1.354(2)
C14 H14 0.9500
C11 C10 1.4306(19)
C1 H1 0.9500
C10 C9 1.358(2)
C10 H10 0.9500
C9 C8 1.412(2)
C9 H9 0.9500
C8 C7 1.3608(19)
C8 H8 0.9500
C7 H7 0.9500
C15 O1 1.2101(15)
C15 O2 1.3432(15)
C17 C18 1.386(2)
C17 C22 1.3863(19)
C17 C16 1.4979(18)
C18 C19 1.391(2)
C18 H18 0.9500
C16 O2 1.4654(14)
C16 H16A 0.9900
C16 H16B 0.9900
C22 C21 1.388(2)
C22 H22 0.9500
C19 C20 1.373(2)
C19 H19 0.9500
C21 C20 1.380(3)
C21 H21 0.9500
C20 H20 0.9500
C24 O4 1.4783(15)
C24 C27 1.513(2)
C24 C26 1.513(2)
C24 C25 1.516(2)
C25 H25A 0.9800
C25 H25B 0.9800
C25 H25C 0.9800
C23 O3 1.2204(16)
C23 O4 1.3366(16)
C23 N1 1.3521(17)
C26 H26A 0.9800
C26 H26B 0.9800
C26 H26C 0.9800
C27 H27A 0.9800
C27 H27B 0.9800
C27 H27C 0.9800
N1 H1A 0.8800
